data_1546978
loop_
_publ_author_name
'Mutoh, Yuichiro'
'Mohara, Yusei'
'Saito, Shinichi'

_publ_section_title
;
 (Z)-Selective Hydrosilylation of Terminal Alkynes with HSiMe(OSiMe3)2
 Catalyzed by a Ruthenium Complex Containing an N-Heterocyclic Carbene.
;
_journal_issue 19
_journal_name_full 'Organic letters'
_journal_page_first 5204
_journal_page_last 5207
_journal_paper_doi 10.1021/acs.orglett.7b02477
_journal_volume 19
_journal_year 2017
_chemical_formula_sum 'C18 H17 F3 O3'
_chemical_formula_weight 338.32
_space_group_crystal_system triclinic
_space_group_IT_number 2
_space_group_name_Hall '-P 1'
_space_group_name_H-M_alt 'P -1'
_symmetry_cell_setting triclinic
_symmetry_space_group_name_Hall '-P 1'
_symmetry_space_group_name_H-M 'P -1'
_atom_sites_solution_hydrogens geom
_audit_creation_method SHELXL-2016/6
_cell_angle_alpha 77.707(2)
_cell_angle_beta 71.394(2)
_cell_angle_gamma 74.710(2)
_cell_formula_units_Z 2
_cell_length_a 8.630(2)
_cell_length_b 9.462(2)
_cell_length_c 10.851(3)
_cell_measurement_reflns_used 4648
_cell_measurement_temperature 100(2)
_cell_measurement_theta_max 27.89
_cell_measurement_theta_min 2.25
_cell_volume 802.0(3)
_computing_cell_refinement 'Bruker SAINT'
_computing_data_collection 'Bruker APEX2'
_computing_data_reduction 'Bruker SAINT'
_computing_molecular_graphics 'Yadokari-XG 2009 (Wakita Nemoto et al., 2009)'
_computing_publication_material 'Yadokari-XG 2009 (Wakita,Nemoto et al., 2009)'
_computing_structure_refinement 'SHELXL-2016/6 (Sheldrick, 2016)'
_computing_structure_solution 'SHELXT (Sheldrick, 2015'
_diffrn_ambient_temperature 100(2)
_diffrn_measured_fraction_theta_full 0.991
_diffrn_measured_fraction_theta_max 0.951
_diffrn_measurement_device_type 'Bruker APEX-II CCD'
_diffrn_measurement_method '\f and \w scans'
_diffrn_radiation_type MoK\a
_diffrn_radiation_wavelength 0.71073
_diffrn_reflns_av_R_equivalents 0.0275
_diffrn_reflns_av_unetI/netI 0.0316
_diffrn_reflns_Laue_measured_fraction_full 0.991
_diffrn_reflns_Laue_measured_fraction_max 0.951
_diffrn_reflns_limit_h_max 10
_diffrn_reflns_limit_h_min -11
_diffrn_reflns_limit_k_max 11
_diffrn_reflns_limit_k_min -11
_diffrn_reflns_limit_l_max 13
_diffrn_reflns_limit_l_min -14
_diffrn_reflns_number 8641
_diffrn_reflns_point_group_measured_fraction_full 0.991
_diffrn_reflns_point_group_measured_fraction_max 0.951
_diffrn_reflns_theta_full 25.242
_diffrn_reflns_theta_max 27.499
_diffrn_reflns_theta_min 2.000
_exptl_absorpt_coefficient_mu 0.117
_exptl_absorpt_correction_T_max 0.983
_exptl_absorpt_correction_T_min 0.914
_exptl_absorpt_correction_type multi-scan
_exptl_absorpt_process_details 'SADABS 2015/4'
_exptl_crystal_colour colourless
_exptl_crystal_density_diffrn 1.401
_exptl_crystal_description prism
_exptl_crystal_F_000 352
_exptl_crystal_size_max 0.277
_exptl_crystal_size_mid 0.202
_exptl_crystal_size_min 0.15
_refine_diff_density_max 0.373
_refine_diff_density_min -0.464
_refine_diff_density_rms 0.109
_refine_ls_extinction_method none
_refine_ls_goodness_of_fit_ref 1.123
_refine_ls_hydrogen_treatment constr
_refine_ls_matrix_type full
_refine_ls_number_parameters 220
_refine_ls_number_reflns 3504
_refine_ls_number_restraints 0
_refine_ls_restrained_S_all 1.123
_refine_ls_R_factor_all 0.0501
_refine_ls_R_factor_gt 0.0462
_refine_ls_shift/su_max 0.000
_refine_ls_shift/su_mean 0.000
_refine_ls_structure_factor_coef Fsqd
_refine_ls_weighting_details 'w=1/[\s^2^(Fo^2^)+(0.0689P)^2^+0.2185P] where P=(Fo^2^+2Fc^2^)/3'
_refine_ls_weighting_scheme calc
_refine_ls_wR_factor_gt 0.1204
_refine_ls_wR_factor_ref 0.1251
_reflns_Friedel_coverage 0.000
_reflns_number_gt 3136
_reflns_number_total 3504
_reflns_threshold_expression 'I > 2\s(I)'
_cod_data_source_file ol7b02477_si_004.cif
_cod_data_source_block 3b_20170710_CF3
_cod_depositor_comments
;
The following automatic conversions were performed:

'_symmetry_cell_setting' value 'Triclinic' changed to 'triclinic'
according to
/home/data/users/saulius/crontab/automatic-downloads/rss-feeds/ACS/lib/dictionaries/cif_core.dic
dictionary named 'cif_core.dic' version 2.4.2 from 2011-04-26.

Automatic conversion script
Id: cif_fix_values 4973 2017-02-22 13:04:09Z antanas 

 Adding full bibliography for 1546978--1546980.cif.
;
_cod_original_sg_symbol_H-M P-1
_cod_database_code 1546978
_shelx_shelxl_version_number 2016/6
_shelx_space_group_comment
;
The symmetry employed for this shelxl refinement is uniquely defined
by the following loop, which should always be used as a source of
symmetry information in preference to the above space-group names.
They are only intended as comments.
;
_shelx_estimated_absorpt_t_min 0.968
_shelx_estimated_absorpt_t_max 0.983

loop_
_space_group_symop_operation_xyz
'x, y, z'
'-x, -y, -z'

loop_
_atom_site_label
_atom_site_type_symbol
_atom_site_fract_x
_atom_site_fract_y
_atom_site_fract_z
_atom_site_U_iso_or_equiv
_atom_site_adp_type
_atom_site_occupancy
_atom_site_site_symmetry_order
_atom_site_calc_flag
_atom_site_refinement_flags_posn
_atom_site_refinement_flags_adp
C1 C 0.80014(15) 0.26858(14) 0.38187(12) 0.0160(3) Uani 1 1 d . .
C2 C 0.71443(16) 0.41508(14) 0.39360(12) 0.0185(3) Uani 1 1 d . .
H2 H 0.679406 0.448483 0.476756 0.022 Uiso 1 1 calc R U
C3 C 0.67990(16) 0.51199(14) 0.28609(13) 0.0189(3) Uani 1 1 d . .
H3 H 0.621983 0.611253 0.295311 0.023 Uiso 1 1 calc R U
C4 C 0.73061(16) 0.46303(14) 0.16425(12) 0.0180(3) Uani 1 1 d . .
C5 C 0.81994(17) 0.31921(15) 0.14960(13) 0.0203(3) Uani 1 1 d . .
H5 H 0.856747 0.286907 0.065887 0.024 Uiso 1 1 calc R U
C6 C 0.85514(16) 0.22296(14) 0.25786(13) 0.0189(3) Uani 1 1 d . .
H6 H 0.917286 0.125032 0.247545 0.023 Uiso 1 1 calc R U
F1 F 0.54901(12) 0.66704(10) 0.07984(9) 0.0347(2) Uani 1 1 d . .
F2 F 0.68553(13) 0.50136(10) -0.04503(8) 0.0348(2) Uani 1 1 d . .
F3 F 0.81135(14) 0.65002(13) -0.00921(11) 0.0509(3) Uani 1 1 d . .
C7 C 0.69474(18) 0.56873(15) 0.04835(14) 0.0239(3) Uani 1 1 d . .
C8 C 0.83292(15) 0.16383(14) 0.49789(13) 0.0178(3) Uani 1 1 d . .
H8 H 0.946020 0.135163 0.500608 0.021 Uiso 1 1 calc R U
C9 C 0.72185(15) 0.10510(13) 0.59904(12) 0.0162(3) Uani 1 1 d . .
H9 H 0.766376 0.043045 0.666295 0.019 Uiso 1 1 calc R U
C10 C 0.54053(14) 0.12206(13) 0.62205(12) 0.0134(2) Uani 1 1 d . .
C11 C 0.44692(15) 0.07649(13) 0.74950(12) 0.0145(2) Uani 1 1 d . .
H11 H 0.501428 0.034626 0.816405 0.017 Uiso 1 1 calc R U
C12 C 0.27454(15) 0.09231(13) 0.77843(11) 0.0139(3) Uani 1 1 d . .
C13 C 0.19389(14) 0.15371(13) 0.68037(12) 0.0138(2) Uani 1 1 d . .
C14 C 0.28803(15) 0.19608(13) 0.55256(11) 0.0132(2) Uani 1 1 d . .
C15 C 0.46005(14) 0.17963(13) 0.52323(11) 0.0133(2) Uani 1 1 d . .
H15 H 0.523132 0.207483 0.435991 0.016 Uiso 1 1 calc R U
O1 O 0.17145(11) 0.05242(10) 0.89901(8) 0.0183(2) Uani 1 1 d . .
O2 O 0.02397(10) 0.16595(10) 0.70965(8) 0.0169(2) Uani 1 1 d . .
O3 O 0.19776(11) 0.25238(10) 0.46361(8) 0.0170(2) Uani 1 1 d . .
C16 C 0.24762(17) -0.01870(16) 1.00152(12) 0.0221(3) Uani 1 1 d . .
H16 H 0.303244 0.049189 1.019837 0.033 Uiso 1 1 calc R U
H16A H 0.330228 -0.107702 0.974149 0.033 Uiso 1 1 calc R U
H16B H 0.161691 -0.046424 1.080978 0.033 Uiso 1 1 calc R U
C17 C -0.06904(17) 0.31441(15) 0.72342(14) 0.0249(3) Uani 1 1 d . .
H17 H -0.042377 0.377747 0.638703 0.037 Uiso 1 1 calc R U
H17A H -0.039232 0.351641 0.788599 0.037 Uiso 1 1 calc R U
H17B H -0.189045 0.315266 0.752379 0.037 Uiso 1 1 calc R U
C18 C 0.28542(16) 0.30072(15) 0.33220(12) 0.0189(3) Uani 1 1 d . .
H18 H 0.339583 0.379791 0.331872 0.028 Uiso 1 1 calc R U
H18A H 0.206466 0.338128 0.278955 0.028 Uiso 1 1 calc R U
H18B H 0.370491 0.217489 0.295429 0.028 Uiso 1 1 calc R U

loop_
_atom_site_aniso_label
_atom_site_aniso_U_11
_atom_site_aniso_U_22
_atom_site_aniso_U_33
_atom_site_aniso_U_23
_atom_site_aniso_U_13
_atom_site_aniso_U_12
C1 0.0115(5) 0.0179(6) 0.0188(6) -0.0012(5) -0.0027(4) -0.0063(4)
C2 0.0204(6) 0.0185(6) 0.0164(6) -0.0045(5) -0.0031(5) -0.0048(5)
C3 0.0202(6) 0.0142(6) 0.0212(6) -0.0037(5) -0.0036(5) -0.0034(5)
C4 0.0177(6) 0.0185(6) 0.0183(6) -0.0002(5) -0.0038(5) -0.0081(5)
C5 0.0222(6) 0.0212(6) 0.0171(6) -0.0055(5) -0.0012(5) -0.0068(5)
C6 0.0165(6) 0.0155(6) 0.0225(6) -0.0047(5) -0.0015(5) -0.0031(5)
F1 0.0431(5) 0.0283(5) 0.0306(5) -0.0046(4) -0.0185(4) 0.0064(4)
F2 0.0487(6) 0.0355(5) 0.0188(4) -0.0061(4) -0.0118(4) -0.0015(4)
F3 0.0505(6) 0.0536(7) 0.0505(6) 0.0315(5) -0.0218(5) -0.0358(5)
C7 0.0269(7) 0.0232(7) 0.0213(7) 0.0006(5) -0.0062(5) -0.0086(6)
C8 0.0127(5) 0.0186(6) 0.0223(6) -0.0024(5) -0.0061(5) -0.0023(5)
C9 0.0143(6) 0.0154(6) 0.0195(6) -0.0009(4) -0.0079(5) -0.0015(5)
C10 0.0131(5) 0.0110(5) 0.0161(6) -0.0016(4) -0.0043(4) -0.0027(4)
C11 0.0160(6) 0.0133(5) 0.0147(6) 0.0003(4) -0.0070(5) -0.0025(4)
C12 0.0159(6) 0.0130(5) 0.0119(6) 0.0001(4) -0.0028(4) -0.0042(4)
C13 0.0115(5) 0.0138(5) 0.0161(6) -0.0007(4) -0.0040(4) -0.0035(4)
C14 0.0152(6) 0.0122(5) 0.0129(6) -0.0004(4) -0.0058(4) -0.0031(4)
C15 0.0136(6) 0.0133(5) 0.0126(5) -0.0008(4) -0.0028(4) -0.0040(4)
O1 0.0161(4) 0.0246(5) 0.0117(4) 0.0038(3) -0.0035(3) -0.0056(4)
O2 0.0108(4) 0.0188(4) 0.0187(4) 0.0010(3) -0.0038(3) -0.0025(3)
O3 0.0145(4) 0.0234(5) 0.0124(4) 0.0034(3) -0.0058(3) -0.0051(3)
C16 0.0230(6) 0.0269(7) 0.0140(6) 0.0058(5) -0.0068(5) -0.0060(5)
C17 0.0165(6) 0.0249(7) 0.0286(7) -0.0066(6) -0.0025(5) 0.0013(5)
C18 0.0208(6) 0.0220(6) 0.0119(6) 0.0026(5) -0.0057(5) -0.0037(5)

loop_
_atom_type_symbol
_atom_type_description
_atom_type_scat_dispersion_real
_atom_type_scat_dispersion_imag
_atom_type_scat_source
C C 0.0033 0.0016 'International Tables Vol C Tables 4.2.6.8 and 6.1.1.4'
H H 0.0000 0.0000 'International Tables Vol C Tables 4.2.6.8 and 6.1.1.4'
O O 0.0106 0.0060 'International Tables Vol C Tables 4.2.6.8 and 6.1.1.4'
F F 0.0171 0.0103 'International Tables Vol C Tables 4.2.6.8 and 6.1.1.4'

loop_
_geom_angle_atom_site_label_1
_geom_angle_atom_site_label_2
_geom_angle_atom_site_label_3
_geom_angle
C6 C1 C2 118.55(12)
C6 C1 C8 120.49(11)
C2 C1 C8 120.96(11)
C3 C2 C1 121.06(12)
C3 C2 H2 119.5
C1 C2 H2 119.5
C2 C3 C4 119.53(12)
C2 C3 H3 120.2
C4 C3 H3 120.2
C5 C4 C3 120.35(12)
C5 C4 C7 120.36(12)
C3 C4 C7 119.23(12)
C6 C5 C4 119.71(12)
C6 C5 H5 120.1
C4 C5 H5 120.1
C5 C6 C1 120.72(12)
C5 C6 H6 119.6
C1 C6 H6 119.6
F2 C7 F3 106.62(12)
F2 C7 F1 106.01(11)
F3 C7 F1 105.42(12)
F2 C7 C4 112.96(11)
F3 C7 C4 112.47(12)
F1 C7 C4 112.77(11)
C9 C8 C1 127.50(11)
C9 C8 H8 116.3
C1 C8 H8 116.3
C8 C9 C10 129.71(11)
C8 C9 H9 115.1
C10 C9 H9 115.1
C15 C10 C11 119.47(11)
C15 C10 C9 123.07(11)
C11 C10 C9 117.46(11)
C12 C11 C10 120.34(11)
C12 C11 H11 119.8
C10 C11 H11 119.8
O1 C12 C11 125.19(11)
O1 C12 C13 114.78(11)
C11 C12 C13 120.03(11)
O2 C13 C12 119.43(11)
O2 C13 C14 120.98(11)
C12 C13 C14 119.53(11)
O3 C14 C15 124.51(11)
O3 C14 C13 114.93(11)
C15 C14 C13 120.56(11)
C14 C15 C10 120.03(11)
C14 C15 H15 120.0
C10 C15 H15 120.0
C12 O1 C16 117.42(10)
C13 O2 C17 112.86(10)
C14 O3 C18 117.83(10)
O1 C16 H16 109.5
O1 C16 H16A 109.5
H16 C16 H16A 109.5
O1 C16 H16B 109.5
H16 C16 H16B 109.5
H16A C16 H16B 109.5
O2 C17 H17 109.5
O2 C17 H17A 109.5
H17 C17 H17A 109.5
O2 C17 H17B 109.5
H17 C17 H17B 109.5
H17A C17 H17B 109.5
O3 C18 H18 109.5
O3 C18 H18A 109.5
H18 C18 H18A 109.5
O3 C18 H18B 109.5
H18 C18 H18B 109.5
H18A C18 H18B 109.5

loop_
_geom_bond_atom_site_label_1
_geom_bond_atom_site_label_2
_geom_bond_distance
C1 C6 1.3978(18)
C1 C2 1.3996(18)
C1 C8 1.4817(18)
C2 C3 1.3831(18)
C2 H2 0.9500
C3 C4 1.3924(18)
C3 H3 0.9500
C4 C5 1.3900(18)
C4 C7 1.4925(18)
C5 C6 1.3885(19)
C5 H5 0.9500
C6 H6 0.9500
F1 C7 1.3445(17)
F2 C7 1.3389(17)
F3 C7 1.3406(17)
C8 C9 1.3351(18)
C8 H8 0.9500
C9 C10 1.4737(17)
C9 H9 0.9500
C10 C15 1.3986(17)
C10 C11 1.4029(17)
C11 C12 1.3924(17)
C11 H11 0.9500
C12 O1 1.3675(14)
C12 C13 1.3966(17)
C13 O2 1.3761(14)
C13 C14 1.4001(17)
C14 O3 1.3654(14)
C14 C15 1.3882(17)
C15 H15 0.9500
O1 C16 1.4273(15)
O2 C17 1.4346(16)
O3 C18 1.4252(15)
C16 H16 0.9800
C16 H16A 0.9800
C16 H16B 0.9800
C17 H17 0.9800
C17 H17A 0.9800
C17 H17B 0.9800
C18 H18 0.9800
C18 H18A 0.9800
C18 H18B 0.9800

loop_
_geom_torsion_atom_site_label_1
_geom_torsion_atom_site_label_2
_geom_torsion_atom_site_label_3
_geom_torsion_atom_site_label_4
_geom_torsion
C6 C1 C2 C3 1.97(19)
C8 C1 C2 C3 -178.31(11)
C1 C2 C3 C4 0.2(2)
C2 C3 C4 C5 -2.02(19)
C2 C3 C4 C7 -179.26(12)
C3 C4 C5 C6 1.56(19)
C7 C4 C5 C6 178.77(12)
C4 C5 C6 C1 0.7(2)
C2 C1 C6 C5 -2.43(19)
C8 C1 C6 C5 177.84(12)
C5 C4 C7 F2 28.21(17)
C3 C4 C7 F2 -154.55(12)
C5 C4 C7 F3 -92.55(16)
C3 C4 C7 F3 84.69(16)
C5 C4 C7 F1 148.39(12)
C3 C4 C7 F1 -34.37(17)
C6 C1 C8 C9 -110.18(16)
C2 C1 C8 C9 70.11(18)
C1 C8 C9 C10 2.6(2)
C8 C9 C10 C15 15.1(2)
C8 C9 C10 C11 -165.43(13)
C15 C10 C11 C12 -1.84(17)
C9 C10 C11 C12 178.68(11)
C10 C11 C12 O1 -179.67(11)
C10 C11 C12 C13 0.04(18)
O1 C12 C13 O2 -1.57(16)
C11 C12 C13 O2 178.69(10)
O1 C12 C13 C14 -178.89(10)
C11 C12 C13 C14 1.37(18)
O2 C13 C14 O3 1.60(17)
C12 C13 C14 O3 178.88(10)
O2 C13 C14 C15 -178.27(10)
C12 C13 C14 C15 -0.99(18)
O3 C14 C15 C10 179.33(10)
C13 C14 C15 C10 -0.81(18)
C11 C10 C15 C14 2.22(17)
C9 C10 C15 C14 -178.34(11)
C11 C12 O1 C16 -3.75(17)
C13 C12 O1 C16 176.53(11)
C12 C13 O2 C17 104.11(13)
C14 C13 O2 C17 -78.61(14)
C15 C14 O3 C18 -1.48(17)
C13 C14 O3 C18 178.66(10)
